data_1568259
loop_
_publ_author_name
'Gai, Lizhi'
'Zhang, Ruijing'
'Shi, Xiuguang'
'Ni, Zhigang'
'Wang, Sisi'
'Zhang, Jun-Long'
'Lu, Hua'
'Guo, Zijian'

_publ_section_title
;
 BOINPYs: facile synthesis and photothermal properties triggered by
 photoinduced nonadiabatic decay.
;
_journal_issue 6
_journal_name_full 'Chemical science'
_journal_page_first 1434
_journal_page_last 1442
_journal_paper_doi 10.1039/d2sc06435a
_journal_volume 14
_journal_year 2023
_chemical_formula_moiety 'C30 H21 B N2 O'
_chemical_formula_sum 'C30 H21 B N2 O'
_chemical_formula_weight 436.30
_space_group_crystal_system tetragonal
_space_group_IT_number 88
_space_group_name_Hall '-I 4ad'
_space_group_name_H-M_alt 'I 41/a :2'
_atom_sites_solution_hydrogens geom
_audit_creation_date 2022-01-18
_audit_creation_method
;
Olex2 1.3
(compiled 2020.02.04 svn.rd84adfe8 for OlexSys, GUI svn.r6032)
;
_audit_update_record
;
2022-01-18 deposited with the CCDC.	2023-01-09 downloaded from the CCDC.
;
_cell_angle_alpha 90
_cell_angle_beta 90
_cell_angle_gamma 90
_cell_formula_units_Z 16
_cell_length_a 17.675(3)
_cell_length_b 17.675(3)
_cell_length_c 29.023(5)
_cell_measurement_reflns_used 2218
_cell_measurement_temperature 302.45
_cell_measurement_theta_max 23.068
_cell_measurement_theta_min 2.304
_cell_volume 9067(3)
_computing_cell_refinement 'SAINT V8.38A (Bruker, 2018)'
_computing_data_reduction 'SAINT V8.38A (Bruker, 2018)'
_computing_molecular_graphics 'Olex2 1.3 (Dolomanov et al., 2009)'
_computing_publication_material 'Olex2 1.3 (Dolomanov et al., 2009)'
_computing_structure_refinement 'SHELXL 2018/3 (Sheldrick, 2015)'
_computing_structure_solution 'SHELXT 2014/5 (Sheldrick, 2014)'
_diffrn_ambient_temperature 302.45
_diffrn_measured_fraction_theta_full 1.000
_diffrn_measured_fraction_theta_max 1.000
_diffrn_measurement_device_type 'Bruker APEX-II CCD'
_diffrn_measurement_method '\f and \w scans'
_diffrn_radiation_type MoK\a
_diffrn_radiation_wavelength 0.71073
_diffrn_reflns_av_R_equivalents 0.0922
_diffrn_reflns_av_unetI/netI 0.0535
_diffrn_reflns_Laue_measured_fraction_full 1.000
_diffrn_reflns_Laue_measured_fraction_max 1.000
_diffrn_reflns_limit_h_max 20
_diffrn_reflns_limit_h_min -21
_diffrn_reflns_limit_k_max 21
_diffrn_reflns_limit_k_min -21
_diffrn_reflns_limit_l_max 33
_diffrn_reflns_limit_l_min -34
_diffrn_reflns_number 33614
_diffrn_reflns_point_group_measured_fraction_full 1.000
_diffrn_reflns_point_group_measured_fraction_max 1.000
_diffrn_reflns_theta_full 25.026
_diffrn_reflns_theta_max 25.026
_diffrn_reflns_theta_min 1.349
_exptl_absorpt_coefficient_mu 0.077
_exptl_absorpt_correction_T_max 1.0000
_exptl_absorpt_correction_T_min 0.8752
_exptl_absorpt_correction_type multi-scan
_exptl_absorpt_process_details
;
SADABS-2016/2 (Bruker,2016/2) was used for absorption correction.
wR2(int) was 0.0781 before and 0.0689 after correction.
The Ratio of minimum to maximum transmission is 0.8752.
The \l/2 correction factor is 0.00150.
;
_exptl_crystal_colour 'dark red'
_exptl_crystal_colour_modifier dark
_exptl_crystal_colour_primary red
_exptl_crystal_density_diffrn 1.279
_exptl_crystal_description prism
_exptl_crystal_F_000 3648
_exptl_crystal_size_max 0.15
_exptl_crystal_size_mid 0.15
_exptl_crystal_size_min 0.15
_refine_diff_density_max 0.311
_refine_diff_density_min -0.176
_refine_diff_density_rms 0.038
_refine_ls_extinction_method none
_refine_ls_goodness_of_fit_ref 1.018
_refine_ls_hydrogen_treatment constr
_refine_ls_matrix_type full
_refine_ls_number_parameters 307
_refine_ls_number_reflns 4013
_refine_ls_number_restraints 312
_refine_ls_restrained_S_all 0.999
_refine_ls_R_factor_all 0.1405
_refine_ls_R_factor_gt 0.0643
_refine_ls_shift/su_max 0.000
_refine_ls_shift/su_mean 0.000
_refine_ls_structure_factor_coef Fsqd
_refine_ls_weighting_details 'w=1/[\s^2^(Fo^2^)+(0.0873P)^2^+7.1535P] where P=(Fo^2^+2Fc^2^)/3'
_refine_ls_weighting_scheme calc
_refine_ls_wR_factor_gt 0.1667
_refine_ls_wR_factor_ref 0.2155
_reflns_Friedel_coverage 0.000
_reflns_number_gt 1963
_reflns_number_total 4013
_reflns_threshold_expression 'I > 2\s(I)'
_cod_data_source_file d2sc06435a2.cif
_cod_data_source_block mo200915a
_cod_depositor_comments 'Adding full bibliography for 1568257--1568259.cif.'
_cod_original_sg_symbol_H-M 'I 41/a'
_cod_database_code 1568259
_shelx_shelxl_version_number 2018/3
_shelx_space_group_comment
;
The symmetry employed for this shelxl refinement is uniquely defined
by the following loop, which should always be used as a source of
symmetry information in preference to the above space-group names.
They are only intended as comments.
;
_shelx_estimated_absorpt_t_max 0.989
_shelx_estimated_absorpt_t_min 0.989
_olex2_refinement_description
;
1. Fixed Uiso
 At 1.2 times of:
  All C(H) groups
2. Uiso/Uaniso restraints and constraints
Uanis(C14) \\sim Ueq, Uanis(C5) \\sim Ueq: with sigma of 0.02 and sigma for
terminal atoms of 0.01
3. Rigid body (RIGU) restrains
 All non-hydrogen atoms
 with sigma for 1-2 distances of 0.004 and sigma for 1-3 distances of 0.004
4.a Aromatic/amide H refined with riding coordinates:
 C2(H2), C3(H3), C4(H4), C5(H5), C9(H9), C11(H11), C12(H12), C14(H14),
 C15(H15), C16(H16), C17(H17), C20(H20), C21(H21), C22(H22), C23(H23), C24(H24),
  C26(H26), C27(H27), C28(H28), C29(H29), C30(H30)
;
_olex2_submission_special_instructions 'No special instructions were received'

loop_
_space_group_symop_operation_xyz
'x, y, z'
'-x+1/2, -y, z+1/2'
'-y+3/4, x+1/4, z+1/4'
'y+3/4, -x+3/4, z+3/4'
'x+1/2, y+1/2, z+1/2'
'-x+1, -y+1/2, z+1'
'-y+5/4, x+3/4, z+3/4'
'y+5/4, -x+5/4, z+5/4'
'-x, -y, -z'
'x-1/2, y, -z-1/2'
'y-3/4, -x-1/4, -z-1/4'
'-y-3/4, x-3/4, -z-3/4'
'-x+1/2, -y+1/2, -z+1/2'
'x, y+1/2, -z'
'y-1/4, -x+1/4, -z+1/4'
'-y-1/4, x-1/4, -z-1/4'

loop_
_atom_site_label
_atom_site_type_symbol
_atom_site_fract_x
_atom_site_fract_y
_atom_site_fract_z
_atom_site_U_iso_or_equiv
_atom_site_adp_type
_atom_site_occupancy
_atom_site_site_symmetry_order
_atom_site_calc_flag
_atom_site_refinement_flags_posn
_atom_site_refinement_flags_adp
_atom_site_refinement_flags_occupancy
_atom_site_disorder_assembly
_atom_site_disorder_group
O1 O 0.0914(2) 0.1318(2) 0.56263(12) 0.1278(13) Uani 1 1 d . . . . .
N1 N 0.22899(15) 0.38873(15) 0.56133(8) 0.0610(7) Uani 1 1 d . . . . .
N2 N 0.25053(15) 0.24630(15) 0.56290(9) 0.0604(7) Uani 1 1 d . . . . .
C1 C 0.2839(2) 0.17387(19) 0.56376(11) 0.0648(9) Uani 1 1 d . . . . .
C2 C 0.3597(2) 0.15640(19) 0.56496(13) 0.0807(11) Uani 1 1 d . . . . .
H2 H 0.396589 0.193907 0.564688 0.097 Uiso 1 1 calc R U . . .
C3 C 0.3787(3) 0.0797(2) 0.56659(16) 0.1093(15) Uani 1 1 d . . . . .
H3 H 0.429469 0.065935 0.567845 0.131 Uiso 1 1 calc R U . . .
C4 C 0.3234(4) 0.0232(2) 0.56640(16) 0.1149(17) Uani 1 1 d . . . . .
H4 H 0.337266 -0.027520 0.567238 0.138 Uiso 1 1 calc R U . . .
C5 C 0.2480(4) 0.0432(3) 0.56494(14) 0.1084(15) Uani 1 1 d . U . . .
H5 H 0.210689 0.006086 0.564545 0.130 Uiso 1 1 calc R U . . .
C6 C 0.2284(3) 0.1180(2) 0.56410(12) 0.0827(11) Uani 1 1 d . . . . .
C7 C 0.1548(3) 0.1563(2) 0.56352(12) 0.0838(11) Uani 1 1 d . . . . .
C8 C 0.1746(2) 0.2387(2) 0.56360(11) 0.0693(9) Uani 1 1 d . . . . .
C9 C 0.1271(2) 0.2980(3) 0.56493(12) 0.0777(10) Uani 1 1 d . . . . .
H9 H 0.075238 0.289251 0.566362 0.093 Uiso 1 1 calc R U . . .
C10 C 0.1537(2) 0.3735(2) 0.56422(11) 0.0688(9) Uani 1 1 d . . . . .
C11 C 0.0990(3) 0.4334(3) 0.56620(13) 0.0908(12) Uani 1 1 d . . . . .
H11 H 0.047715 0.422268 0.568616 0.109 Uiso 1 1 calc R U . . .
C12 C 0.1231(3) 0.5075(3) 0.56450(15) 0.1057(14) Uani 1 1 d . . . . .
H12 H 0.087606 0.546256 0.565772 0.127 Uiso 1 1 calc R U . . .
C13 C 0.1987(3) 0.5251(2) 0.56095(13) 0.0904(12) Uani 1 1 d . . . . .
C14 C 0.2262(4) 0.6012(2) 0.55836(15) 0.1042(15) Uani 1 1 d . U . . .
H14 H 0.191978 0.641122 0.559751 0.125 Uiso 1 1 calc R U . . .
C15 C 0.3005(4) 0.6160(3) 0.55395(17) 0.1207(18) Uani 1 1 d . . . . .
H15 H 0.317463 0.665693 0.551918 0.145 Uiso 1 1 calc R U . . .
C16 C 0.3504(3) 0.5579(2) 0.55249(15) 0.1075(15) Uani 1 1 d . . . . .
H16 H 0.401713 0.568516 0.549594 0.129 Uiso 1 1 calc R U . . .
C17 C 0.3275(3) 0.4837(2) 0.55517(13) 0.0792(11) Uani 1 1 d . . . . .
H17 H 0.363723 0.445556 0.554195 0.095 Uiso 1 1 calc R U . . .
C18 C 0.2521(2) 0.46422(19) 0.55927(11) 0.0679(9) Uani 1 1 d . . . . .
C19 C 0.33021(18) 0.32454(16) 0.50723(11) 0.0552(8) Uani 1 1 d . . . . .
C20 C 0.2808(2) 0.32458(19) 0.47023(12) 0.0707(10) Uani 1 1 d . . . . .
H20 H 0.229216 0.325991 0.476337 0.085 Uiso 1 1 calc R U . . .
C21 C 0.3036(3) 0.3227(2) 0.42503(13) 0.0823(11) Uani 1 1 d . . . . .
H21 H 0.267676 0.322088 0.401637 0.099 Uiso 1 1 calc R U . . .
C22 C 0.3781(3) 0.3216(2) 0.41431(15) 0.0891(12) Uani 1 1 d . . . . .
H22 H 0.394041 0.321768 0.383778 0.107 Uiso 1 1 calc R U . . .
C23 C 0.4282(3) 0.3202(3) 0.44888(17) 0.1120(16) Uani 1 1 d . . . . .
H23 H 0.479565 0.318080 0.442084 0.134 Uiso 1 1 calc R U . . .
C24 C 0.4054(2) 0.3219(3) 0.49453(14) 0.0995(14) Uani 1 1 d . . . . .
H24 H 0.442100 0.321281 0.517476 0.119 Uiso 1 1 calc R U . . .
C25 C 0.34603(18) 0.32898(17) 0.60514(11) 0.0582(8) Uani 1 1 d . . . . .
C26 C 0.4225(2) 0.3389(3) 0.60857(15) 0.1075(15) Uani 1 1 d . . . . .
H26 H 0.450072 0.347054 0.581738 0.129 Uiso 1 1 calc R U . . .
C27 C 0.4611(3) 0.3374(3) 0.6506(2) 0.136(2) Uani 1 1 d . . . . .
H27 H 0.513437 0.343120 0.651121 0.163 Uiso 1 1 calc R U . . .
C28 C 0.4229(3) 0.3278(3) 0.69025(17) 0.1076(16) Uani 1 1 d . . . . .
H28 H 0.448505 0.326704 0.718245 0.129 Uiso 1 1 calc R U . . .
C29 C 0.3479(3) 0.3199(2) 0.68896(14) 0.0961(13) Uani 1 1 d . . . . .
H29 H 0.320815 0.314196 0.716200 0.115 Uiso 1 1 calc R U . . .
C30 C 0.3103(2) 0.3203(2) 0.64711(13) 0.0800(11) Uani 1 1 d . . . . .
H30 H 0.258055 0.314289 0.647277 0.096 Uiso 1 1 calc R U . . .
B1 B 0.2945(2) 0.3226(2) 0.55900(13) 0.0558(9) Uani 1 1 d . . . . .

loop_
_atom_site_aniso_label
_atom_site_aniso_U_11
_atom_site_aniso_U_22
_atom_site_aniso_U_33
_atom_site_aniso_U_23
_atom_site_aniso_U_13
_atom_site_aniso_U_12
O1 0.119(3) 0.131(3) 0.133(3) 0.021(2) -0.007(2) -0.061(2)
N1 0.0629(17) 0.0683(18) 0.0517(16) 0.0002(13) 0.0000(13) 0.0072(13)
N2 0.0589(17) 0.0626(17) 0.0597(18) 0.0023(13) -0.0014(13) -0.0050(13)
C1 0.087(2) 0.056(2) 0.052(2) -0.0012(16) 0.0004(18) -0.0145(18)
C2 0.096(3) 0.047(2) 0.099(3) -0.0015(19) 0.001(2) 0.0074(19)
C3 0.149(4) 0.069(3) 0.109(4) 0.003(2) 0.007(3) 0.022(3)
C4 0.198(5) 0.047(2) 0.099(4) 0.000(2) 0.007(4) 0.004(3)
C5 0.184(5) 0.071(3) 0.070(3) 0.003(2) -0.002(3) -0.030(3)
C6 0.118(3) 0.073(2) 0.057(2) 0.0005(19) 0.001(2) -0.022(2)
C7 0.092(3) 0.099(3) 0.060(2) 0.008(2) -0.006(2) -0.039(2)
C8 0.071(2) 0.086(2) 0.052(2) 0.0073(18) -0.0038(17) -0.0203(19)
C9 0.057(2) 0.109(3) 0.067(2) 0.012(2) -0.0014(18) -0.004(2)
C10 0.064(2) 0.096(3) 0.047(2) 0.0045(18) 0.0012(16) 0.0109(19)
C11 0.096(3) 0.113(3) 0.064(3) 0.002(2) -0.001(2) 0.029(3)
C12 0.127(4) 0.117(4) 0.073(3) -0.007(3) -0.005(3) 0.054(3)
C13 0.125(3) 0.090(3) 0.056(2) -0.005(2) -0.005(2) 0.035(3)
C14 0.185(5) 0.057(3) 0.070(3) -0.009(2) -0.008(3) 0.039(3)
C15 0.202(5) 0.073(3) 0.087(3) -0.005(3) -0.008(4) 0.001(4)
C16 0.172(5) 0.064(3) 0.086(3) -0.009(2) 0.000(3) -0.025(3)
C17 0.110(3) 0.053(2) 0.075(3) -0.0038(18) 0.000(2) -0.008(2)
C18 0.101(3) 0.054(2) 0.049(2) -0.0011(16) 0.0000(19) 0.0186(19)
C19 0.061(2) 0.0464(18) 0.0579(19) -0.0004(15) 0.0023(15) 0.0004(15)
C20 0.076(2) 0.078(2) 0.059(2) 0.0006(18) -0.0031(18) -0.0077(19)
C21 0.115(3) 0.076(3) 0.056(2) 0.0007(19) -0.003(2) -0.008(2)
C22 0.126(4) 0.074(3) 0.067(3) 0.000(2) 0.022(2) 0.018(3)
C23 0.086(3) 0.163(5) 0.087(3) 0.010(3) 0.030(2) 0.028(3)
C24 0.072(3) 0.160(4) 0.067(3) 0.003(3) 0.005(2) 0.016(3)
C25 0.062(2) 0.0508(19) 0.062(2) -0.0055(15) -0.0056(16) 0.0008(15)
C26 0.071(3) 0.170(5) 0.082(3) -0.025(3) -0.012(2) -0.008(3)
C27 0.081(3) 0.218(6) 0.109(4) -0.047(4) -0.035(3) 0.016(3)
C28 0.135(4) 0.104(3) 0.083(3) -0.032(3) -0.046(3) 0.037(3)
C29 0.139(4) 0.093(3) 0.056(2) -0.008(2) -0.013(3) 0.005(3)
C30 0.087(3) 0.089(3) 0.064(2) -0.006(2) -0.0054(19) -0.004(2)
B1 0.061(2) 0.051(2) 0.055(2) -0.0001(17) -0.0007(17) -0.0032(16)

loop_
_atom_type_symbol
_atom_type_description
_atom_type_scat_dispersion_real
_atom_type_scat_dispersion_imag
_atom_type_scat_source
C C 0.0033 0.0016 'International Tables Vol C Tables 4.2.6.8 and 6.1.1.4'
H H 0.0000 0.0000 'International Tables Vol C Tables 4.2.6.8 and 6.1.1.4'
B B 0.0013 0.0007 'International Tables Vol C Tables 4.2.6.8 and 6.1.1.4'
N N 0.0061 0.0033 'International Tables Vol C Tables 4.2.6.8 and 6.1.1.4'
O O 0.0106 0.0060 'International Tables Vol C Tables 4.2.6.8 and 6.1.1.4'

loop_
_geom_angle_atom_site_label_1
_geom_angle_atom_site_label_2
_geom_angle_atom_site_label_3
_geom_angle
_geom_angle_site_symmetry_1
_geom_angle_site_symmetry_3
_geom_angle_publ_flag
C10 N1 C18 118.6(3) . . ?
C10 N1 B1 123.3(3) . . ?
C18 N1 B1 118.1(3) . . ?
C1 N2 B1 125.3(3) . . ?
C8 N2 C1 109.0(3) . . ?
C8 N2 B1 125.6(3) . . ?
C2 C1 N2 127.7(3) . . ?
C2 C1 C6 121.8(4) . . ?
C6 C1 N2 110.5(4) . . ?
C1 C2 H2 121.5 . . ?
C1 C2 C3 117.0(4) . . ?
C3 C2 H2 121.5 . . ?
C2 C3 H3 119.2 . . ?
C2 C3 C4 121.6(5) . . ?
C4 C3 H3 119.2 . . ?
C3 C4 H4 120.2 . . ?
C5 C4 C3 119.5(4) . . ?
C5 C4 H4 120.2 . . ?
C4 C5 H5 120.2 . . ?
C6 C5 C4 119.5(5) . . ?
C6 C5 H5 120.2 . . ?
C1 C6 C7 107.3(4) . . ?
C5 C6 C1 120.6(5) . . ?
C5 C6 C7 132.1(4) . . ?
O1 C7 C6 131.4(4) . . ?
O1 C7 C8 124.7(5) . . ?
C6 C7 C8 104.0(3) . . ?
N2 C8 C7 109.2(4) . . ?
C9 C8 N2 123.0(3) . . ?
C9 C8 C7 127.7(4) . . ?
C8 C9 H9 119.1 . . ?
C8 C9 C10 121.8(3) . . ?
C10 C9 H9 119.1 . . ?
N1 C10 C9 120.9(3) . . ?
N1 C10 C11 121.0(4) . . ?
C9 C10 C11 118.0(4) . . ?
C10 C11 H11 120.3 . . ?
C12 C11 C10 119.4(4) . . ?
C12 C11 H11 120.3 . . ?
C11 C12 H12 119.4 . . ?
C13 C12 C11 121.2(4) . . ?
C13 C12 H12 119.4 . . ?
C12 C13 C14 123.0(5) . . ?
C12 C13 C18 118.2(4) . . ?
C18 C13 C14 118.7(5) . . ?
C13 C14 H14 119.4 . . ?
C15 C14 C13 121.2(5) . . ?
C15 C14 H14 119.4 . . ?
C14 C15 H15 120.3 . . ?
C14 C15 C16 119.4(5) . . ?
C16 C15 H15 120.3 . . ?
C15 C16 H16 119.0 . . ?
C15 C16 C17 122.0(5) . . ?
C17 C16 H16 119.0 . . ?
C16 C17 H17 119.1 . . ?
C16 C17 C18 121.8(4) . . ?
C18 C17 H17 119.1 . . ?
N1 C18 C13 121.5(4) . . ?
C17 C18 N1 121.6(3) . . ?
C17 C18 C13 116.9(4) . . ?
C20 C19 B1 118.1(3) . . ?
C24 C19 C20 113.6(3) . . ?
C24 C19 B1 128.2(3) . . ?
C19 C20 H20 118.1 . . ?
C21 C20 C19 123.8(4) . . ?
C21 C20 H20 118.1 . . ?
C20 C21 H21 119.8 . . ?
C22 C21 C20 120.4(4) . . ?
C22 C21 H21 119.8 . . ?
C21 C22 H22 120.9 . . ?
C23 C22 C21 118.2(4) . . ?
C23 C22 H22 120.9 . . ?
C22 C23 H23 119.2 . . ?
C22 C23 C24 121.6(4) . . ?
C24 C23 H23 119.2 . . ?
C19 C24 C23 122.5(4) . . ?
C19 C24 H24 118.8 . . ?
C23 C24 H24 118.8 . . ?
C26 C25 C30 113.7(3) . . ?
C26 C25 B1 128.6(3) . . ?
C30 C25 B1 117.6(3) . . ?
C25 C26 H26 118.5 . . ?
C25 C26 C27 123.0(5) . . ?
C27 C26 H26 118.5 . . ?
C26 C27 H27 119.9 . . ?
C28 C27 C26 120.2(5) . . ?
C28 C27 H27 119.9 . . ?
C27 C28 H28 120.4 . . ?
C29 C28 C27 119.2(4) . . ?
C29 C28 H28 120.4 . . ?
C28 C29 H29 120.0 . . ?
C28 C29 C30 120.1(5) . . ?
C30 C29 H29 120.0 . . ?
C25 C30 C29 123.7(4) . . ?
C25 C30 H30 118.1 . . ?
C29 C30 H30 118.1 . . ?
N2 B1 N1 105.1(3) . . ?
N2 B1 C19 106.1(2) . . ?
N2 B1 C25 106.3(3) . . ?
C19 B1 N1 107.2(2) . . ?
C25 B1 N1 108.1(2) . . ?
C25 B1 C19 122.8(3) . . ?

loop_
_geom_bond_atom_site_label_1
_geom_bond_atom_site_label_2
_geom_bond_distance
_geom_bond_site_symmetry_2
_geom_bond_publ_flag
O1 C7 1.201(5) . ?
N1 C10 1.360(4) . ?
N1 C18 1.397(4) . ?
N1 B1 1.647(5) . ?
N2 C1 1.410(4) . ?
N2 C8 1.349(4) . ?
N2 B1 1.560(4) . ?
C1 C2 1.376(5) . ?
C1 C6 1.392(5) . ?
C2 H2 0.9300 . ?
C2 C3 1.397(5) . ?
C3 H3 0.9300 . ?
C3 C4 1.399(7) . ?
C4 H4 0.9300 . ?
C4 C5 1.380(7) . ?
C5 H5 0.9300 . ?
C5 C6 1.365(6) . ?
C6 C7 1.468(6) . ?
C7 C8 1.499(5) . ?
C8 C9 1.344(5) . ?
C9 H9 0.9300 . ?
C9 C10 1.414(5) . ?
C10 C11 1.435(5) . ?
C11 H11 0.9300 . ?
C11 C12 1.378(6) . ?
C12 H12 0.9300 . ?
C12 C13 1.376(7) . ?
C13 C14 1.432(6) . ?
C13 C18 1.432(5) . ?
C14 H14 0.9300 . ?
C14 C15 1.346(7) . ?
C15 H15 0.9300 . ?
C15 C16 1.354(7) . ?
C16 H16 0.9300 . ?
C16 C17 1.375(5) . ?
C17 H17 0.9300 . ?
C17 C18 1.380(5) . ?
C19 C20 1.384(4) . ?
C19 C24 1.379(5) . ?
C19 B1 1.630(5) . ?
C20 H20 0.9300 . ?
C20 C21 1.373(5) . ?
C21 H21 0.9300 . ?
C21 C22 1.352(5) . ?
C22 H22 0.9300 . ?
C22 C23 1.338(6) . ?
C23 H23 0.9300 . ?
C23 C24 1.385(6) . ?
C24 H24 0.9300 . ?
C25 C26 1.366(5) . ?
C25 C30 1.380(5) . ?
C25 B1 1.624(5) . ?
C26 H26 0.9300 . ?
C26 C27 1.398(6) . ?
C27 H27 0.9300 . ?
C27 C28 1.346(7) . ?
C28 H28 0.9300 . ?
C28 C29 1.334(6) . ?
C29 H29 0.9300 . ?
C29 C30 1.384(5) . ?
C30 H30 0.9300 . ?

loop_
_geom_torsion_atom_site_label_1
_geom_torsion_atom_site_label_2
_geom_torsion_atom_site_label_3
_geom_torsion_atom_site_label_4
_geom_torsion
_geom_torsion_site_symmetry_1
_geom_torsion_site_symmetry_2
_geom_torsion_site_symmetry_3
_geom_torsion_site_symmetry_4
_geom_torsion_publ_flag
O1 C7 C8 N2 -177.6(4) . . . . ?
O1 C7 C8 C9 3.5(6) . . . . ?
N1 C10 C11 C12 0.9(5) . . . . ?
N2 C1 C2 C3 178.7(3) . . . . ?
N2 C1 C6 C5 -180.0(3) . . . . ?
N2 C1 C6 C7 -0.1(4) . . . . ?
N2 C8 C9 C10 2.0(5) . . . . ?
C1 N2 C8 C7 -1.8(3) . . . . ?
C1 N2 C8 C9 177.2(3) . . . . ?
C1 N2 B1 N1 -178.1(3) . . . . ?
C1 N2 B1 C19 68.5(4) . . . . ?
C1 N2 B1 C25 -63.7(4) . . . . ?
C1 C2 C3 C4 0.8(6) . . . . ?
C1 C6 C7 O1 178.3(4) . . . . ?
C1 C6 C7 C8 -0.9(4) . . . . ?
C2 C1 C6 C5 -1.0(5) . . . . ?
C2 C1 C6 C7 178.9(3) . . . . ?
C2 C3 C4 C5 -0.6(7) . . . . ?
C3 C4 C5 C6 -0.5(7) . . . . ?
C4 C5 C6 C1 1.3(6) . . . . ?
C4 C5 C6 C7 -178.5(4) . . . . ?
C5 C6 C7 O1 -1.9(7) . . . . ?
C5 C6 C7 C8 178.9(4) . . . . ?
C6 C1 C2 C3 -0.1(5) . . . . ?
C6 C7 C8 N2 1.6(4) . . . . ?
C6 C7 C8 C9 -177.3(3) . . . . ?
C7 C8 C9 C10 -179.2(3) . . . . ?
C8 N2 C1 C2 -177.7(3) . . . . ?
C8 N2 C1 C6 1.2(4) . . . . ?
C8 N2 B1 N1 5.5(4) . . . . ?
C8 N2 B1 C19 -107.9(3) . . . . ?
C8 N2 B1 C25 119.9(3) . . . . ?
C8 C9 C10 N1 1.2(5) . . . . ?
C8 C9 C10 C11 -179.4(3) . . . . ?
C9 C10 C11 C12 -178.5(3) . . . . ?
C10 N1 C18 C13 1.1(4) . . . . ?
C10 N1 C18 C17 -178.4(3) . . . . ?
C10 N1 B1 N2 -2.3(4) . . . . ?
C10 N1 B1 C19 110.4(3) . . . . ?
C10 N1 B1 C25 -115.4(3) . . . . ?
C10 C11 C12 C13 0.0(6) . . . . ?
C11 C12 C13 C14 179.0(4) . . . . ?
C11 C12 C13 C18 -0.3(6) . . . . ?
C12 C13 C14 C15 -178.6(5) . . . . ?
C12 C13 C18 N1 -0.3(5) . . . . ?
C12 C13 C18 C17 179.3(3) . . . . ?
C13 C14 C15 C16 -0.8(8) . . . . ?
C14 C13 C18 N1 -179.6(3) . . . . ?
C14 C13 C18 C17 0.0(5) . . . . ?
C14 C15 C16 C17 0.3(7) . . . . ?
C15 C16 C17 C18 0.3(6) . . . . ?
C16 C17 C18 N1 179.1(3) . . . . ?
C16 C17 C18 C13 -0.4(5) . . . . ?
C18 N1 C10 C9 178.0(3) . . . . ?
C18 N1 C10 C11 -1.4(4) . . . . ?
C18 N1 B1 N2 179.1(2) . . . . ?
C18 N1 B1 C19 -68.3(3) . . . . ?
C18 N1 B1 C25 65.9(3) . . . . ?
C18 C13 C14 C15 0.7(6) . . . . ?
C19 C20 C21 C22 -0.9(6) . . . . ?
C20 C19 C24 C23 0.5(6) . . . . ?
C20 C19 B1 N1 -49.2(4) . . . . ?
C20 C19 B1 N2 62.7(4) . . . . ?
C20 C19 B1 C25 -175.1(3) . . . . ?
C20 C21 C22 C23 1.9(6) . . . . ?
C21 C22 C23 C24 -1.7(7) . . . . ?
C22 C23 C24 C19 0.5(8) . . . . ?
C24 C19 C20 C21 -0.4(5) . . . . ?
C24 C19 B1 N1 134.8(4) . . . . ?
C24 C19 B1 N2 -113.3(4) . . . . ?
C24 C19 B1 C25 9.0(5) . . . . ?
C25 C26 C27 C28 -1.8(8) . . . . ?
C26 C25 C30 C29 -1.3(5) . . . . ?
C26 C25 B1 N1 -123.2(4) . . . . ?
C26 C25 B1 N2 124.4(4) . . . . ?
C26 C25 B1 C19 2.2(5) . . . . ?
C26 C27 C28 C29 -0.2(8) . . . . ?
C27 C28 C29 C30 1.2(7) . . . . ?
C28 C29 C30 C25 -0.4(6) . . . . ?
C30 C25 C26 C27 2.4(6) . . . . ?
C30 C25 B1 N1 59.9(4) . . . . ?
C30 C25 B1 N2 -52.5(4) . . . . ?
C30 C25 B1 C19 -174.7(3) . . . . ?
B1 N1 C10 C9 -0.7(4) . . . . ?
B1 N1 C10 C11 179.9(3) . . . . ?
B1 N1 C18 C13 179.8(3) . . . . ?
B1 N1 C18 C17 0.3(4) . . . . ?
B1 N2 C1 C2 5.4(5) . . . . ?
B1 N2 C1 C6 -175.7(3) . . . . ?
B1 N2 C8 C7 175.1(3) . . . . ?
B1 N2 C8 C9 -5.9(5) . . . . ?
B1 C19 C20 C21 -176.9(3) . . . . ?
B1 C19 C24 C23 176.7(4) . . . . ?
B1 C25 C26 C27 -174.7(4) . . . . ?
B1 C25 C30 C29 176.1(3) . . . . ?
